data_7049660
loop_
_publ_author_name
'Thu\'ery, Pierre'
'Atoini, Youssef'
'Harrowfield, Jack'

_publ_section_title
;
 The sulfonate group as a ligand: a fine balance between hydrogen bonding
 and metal ion coordination in uranyl ion complexes.
;
_journal_issue 24
_journal_name_full 'Dalton transactions (Cambridge, England : 2003)'
_journal_page_first 8756
_journal_page_last 8772
_journal_paper_doi 10.1039/c9dt01024f
_journal_volume 48
_journal_year 2019
_chemical_formula_sum 'C24 H36 N4 Ni O14 S2 U'
_chemical_formula_weight 965.43
_space_group_crystal_system monoclinic
_space_group_IT_number 14
_space_group_name_Hall '-P 2ybc'
_space_group_name_H-M_alt 'P 1 21/c 1'
_symmetry_space_group_name_Hall '-P 2ybc'
_symmetry_space_group_name_H-M 'P 1 21/c 1'
_atom_sites_solution_hydrogens mixed
_atom_sites_solution_primary dual
_audit_creation_method SHELXL-2014
_audit_update_record
;
2019-01-23 deposited with the CCDC.    2019-04-11 downloaded from the CCDC.
;
_cell_angle_alpha 90
_cell_angle_beta 91.272(3)
_cell_angle_gamma 90
_cell_formula_units_Z 2
_cell_length_a 10.6905(5)
_cell_length_b 14.6528(6)
_cell_length_c 9.9092(3)
_cell_measurement_reflns_used 41974
_cell_measurement_temperature 100(2)
_cell_measurement_theta_max 25.68
_cell_measurement_theta_min 2.78
_cell_volume 1551.85(11)
_computing_cell_refinement 'HKL2000 (Otwinowski & Minor, 1997)'
_computing_data_collection 'COLLECT (Nonius, 1998)'
_computing_data_reduction 'HKL2000 (Otwinowski & Minor, 1997)'
_computing_molecular_graphics 'SHELXTL (Sheldrick, 2008)'
_computing_publication_material 'SHELXTL (Sheldrick, 2008); PLATON (Spek, 2003)'
_computing_structure_refinement 'SHELXL (Sheldrick, 2015)'
_computing_structure_solution 'SHELXT (Sheldrick, 2015)'
_diffrn_ambient_temperature 100(2)
_diffrn_measured_fraction_theta_full 0.999
_diffrn_measured_fraction_theta_max 0.999
_diffrn_measurement_device_type 'Nonius Kappa-CCD area-detector diffractometer'
_diffrn_measurement_method 'two \f and three \w scans with 2\% steps (400 frames)'
_diffrn_radiation_monochromator graphite
_diffrn_radiation_source 'fine-focus sealed tube'
_diffrn_radiation_type MoK\a
_diffrn_radiation_wavelength 0.71073
_diffrn_reflns_av_R_equivalents 0.0241
_diffrn_reflns_av_unetI/netI 0.0294
_diffrn_reflns_Laue_measured_fraction_full 0.999
_diffrn_reflns_Laue_measured_fraction_max 0.999
_diffrn_reflns_limit_h_max 13
_diffrn_reflns_limit_h_min -13
_diffrn_reflns_limit_k_max 17
_diffrn_reflns_limit_k_min -17
_diffrn_reflns_limit_l_max 12
_diffrn_reflns_limit_l_min -12
_diffrn_reflns_number 41974
_diffrn_reflns_point_group_measured_fraction_full 0.999
_diffrn_reflns_point_group_measured_fraction_max 0.999
_diffrn_reflns_theta_full 25.242
_diffrn_reflns_theta_max 25.679
_diffrn_reflns_theta_min 2.780
_diffrn_standards_decay_% 0
_diffrn_standards_interval_time 0
_diffrn_standards_number 0
_exptl_absorpt_coefficient_mu 6.027
_exptl_absorpt_correction_T_max 0.515
_exptl_absorpt_correction_T_min 0.411
_exptl_absorpt_correction_type multi-scan
_exptl_absorpt_process_details 'SCALEPACK (Otwinowski & Minor, 1997)'
_exptl_crystal_colour 'translucent light yellow'
_exptl_crystal_density_diffrn 2.066
_exptl_crystal_description parallelepiped
_exptl_crystal_F_000 944
_exptl_crystal_size_max 0.16
_exptl_crystal_size_mid 0.14
_exptl_crystal_size_min 0.11
_refine_diff_density_max 0.596
_refine_diff_density_min -1.073
_refine_diff_density_rms 0.141
_refine_ls_extinction_method none
_refine_ls_goodness_of_fit_ref 1.038
_refine_ls_hydrogen_treatment constr
_refine_ls_matrix_type full
_refine_ls_number_parameters 211
_refine_ls_number_reflns 2937
_refine_ls_number_restraints 0
_refine_ls_restrained_S_all 1.038
_refine_ls_R_factor_all 0.0275
_refine_ls_R_factor_gt 0.0200
_refine_ls_shift/su_max 0.001
_refine_ls_shift/su_mean 0.000
_refine_ls_structure_factor_coef Fsqd
_refine_ls_weighting_details 'w=1/[\s^2^(Fo^2^)+(0.0310P)^2^+0.3021P] where P=(Fo^2^+2Fc^2^)/3'
_refine_ls_weighting_scheme calc
_refine_ls_wR_factor_gt 0.0503
_refine_ls_wR_factor_ref 0.0525
_reflns_Friedel_coverage 0.000
_reflns_number_gt 2522
_reflns_number_total 2937
_reflns_threshold_expression 'I > 2\s(I)'
_cod_data_source_file c9dt01024f1.cif
_cod_data_source_block 2
_cod_depositor_comments 'Adding full bibliography for 7049652--7049661.cif.'
_cod_database_code 7049660
_shelx_space_group_comment
;
The symmetry employed for this shelxl refinement is uniquely defined
by the following loop, which should always be used as a source of
symmetry information in preference to the above space-group names.
They are only intended as comments.
;
_shelxl_version_number 2014-3

loop_
_space_group_symop_operation_xyz
'x, y, z'
'-x, y+1/2, -z+1/2'
'-x, -y, -z'
'x, -y-1/2, z-1/2'

loop_
_atom_site_label
_atom_site_type_symbol
_atom_site_fract_x
_atom_site_fract_y
_atom_site_fract_z
_atom_site_U_iso_or_equiv
_atom_site_adp_type
_atom_site_occupancy
_atom_site_site_symmetry_order
_atom_site_calc_flag
_atom_site_refinement_flags_posn
_atom_site_refinement_flags_adp
_atom_site_refinement_flags_occupancy
U1 U 0.5000 1.0000 0.0000 0.01601(7) Uani 1 2 d S . P
Ni1 Ni 1.0000 0.5000 0.5000 0.01763(13) Uani 1 2 d S . P
S1 S 0.81227(6) 0.79567(4) 0.63812(6) 0.01774(14) Uani 1 1 d . . .
O1 O 0.55417(15) 1.11012(12) 0.04544(17) 0.0212(4) Uani 1 1 d . . .
O2 O 0.61142(16) 0.94683(12) 0.20083(17) 0.0217(4) Uani 1 1 d . . .
O3 O 0.40938(16) 0.96490(14) 0.22540(17) 0.0206(4) Uani 1 1 d . . .
O4 O 0.81748(16) 0.69581(12) 0.63564(18) 0.0220(4) Uani 1 1 d . . .
O5 O 0.81839(15) 0.83012(12) 0.77697(16) 0.0218(4) Uani 1 1 d . . .
O6 O 0.90304(16) 0.83842(13) 0.55188(17) 0.0242(4) Uani 1 1 d . . .
O7 O 0.28654(15) 1.06269(12) 0.03169(17) 0.0199(4) Uani 1 1 d . . .
H7A H 0.2640 1.1041 -0.0261 0.024 Uiso 1 1 d R U .
H7B H 0.2670 1.0860 0.1025 0.024 Uiso 1 1 d R U .
N1 N 0.96125(19) 0.43905(14) 0.6672(2) 0.0210(5) Uani 1 1 d . . .
H1 H 1.0345 0.3981 0.6769 0.025 Uiso 1 1 d R U .
N2 N 1.0508(2) 0.60240(15) 0.6117(2) 0.0227(5) Uani 1 1 d . . .
H2 H 0.9810 0.6442 0.6190 0.027 Uiso 1 1 d R U .
C1 C 0.5145(2) 0.93711(17) 0.2709(2) 0.0192(5) Uani 1 1 d . . .
C2 C 0.5269(2) 0.89309(17) 0.4058(2) 0.0185(5) Uani 1 1 d . . .
C3 C 0.6462(2) 0.86497(17) 0.4506(2) 0.0180(5) Uani 1 1 d . . .
H3 H 0.7164 0.8726 0.3946 0.022 Uiso 1 1 calc R U .
C4 C 0.6604(2) 0.82609(16) 0.5771(2) 0.0173(5) Uani 1 1 d . . .
C5 C 0.5578(2) 0.81221(17) 0.6585(2) 0.0210(5) Uani 1 1 d . . .
H5 H 0.5687 0.7847 0.7447 0.025 Uiso 1 1 calc R U .
C6 C 0.4398(2) 0.83857(19) 0.6136(2) 0.0220(6) Uani 1 1 d . . .
H6 H 0.3694 0.8288 0.6687 0.026 Uiso 1 1 calc R U .
C7 C 0.4244(2) 0.87962(17) 0.4870(2) 0.0200(6) Uani 1 1 d . . .
H7 H 0.3435 0.8983 0.4565 0.024 Uiso 1 1 calc R U .
C8 C 0.9570(3) 0.50699(17) 0.7779(4) 0.0272(7) Uani 1 1 d . . .
H8A H 0.9676 0.4766 0.8667 0.033 Uiso 1 1 calc R U .
H8B H 0.8761 0.5398 0.7757 0.033 Uiso 1 1 calc R U .
C9 C 1.0629(3) 0.5718(2) 0.7545(3) 0.0291(6) Uani 1 1 d . . .
H9A H 1.0577 0.6247 0.8163 0.035 Uiso 1 1 calc R U .
H9B H 1.1442 0.5409 0.7706 0.035 Uiso 1 1 calc R U .
C10 C 1.1605(2) 0.6584(2) 0.5753(3) 0.0298(6) Uani 1 1 d . . .
H10A H 1.2372 0.6208 0.5832 0.036 Uiso 1 1 calc R U .
H10B H 1.1692 0.7100 0.6394 0.036 Uiso 1 1 calc R U .
C11 C 1.1476(3) 0.6951(2) 0.4338(3) 0.0328(7) Uani 1 1 d . . .
H11A H 1.2167 0.7385 0.4178 0.039 Uiso 1 1 calc R U .
H11B H 1.0679 0.7292 0.4248 0.039 Uiso 1 1 calc R U .
C12 C 1.1498(2) 0.62116(19) 0.3274(3) 0.0278(6) Uani 1 1 d . . .
H12A H 1.1531 0.6498 0.2371 0.033 Uiso 1 1 calc R U .
H12B H 1.2264 0.5839 0.3406 0.033 Uiso 1 1 calc R U .

loop_
_atom_site_aniso_label
_atom_site_aniso_U_11
_atom_site_aniso_U_22
_atom_site_aniso_U_33
_atom_site_aniso_U_23
_atom_site_aniso_U_13
_atom_site_aniso_U_12
U1 0.01460(10) 0.01748(10) 0.01592(10) 0.00122(5) 0.00007(6) 0.00061(5)
Ni1 0.0164(3) 0.0151(3) 0.0215(3) 0.00063(16) 0.0011(2) 0.00076(16)
S1 0.0158(3) 0.0188(3) 0.0185(3) -0.0008(3) -0.0009(2) 0.0005(3)
O1 0.0187(9) 0.0218(10) 0.0233(9) 0.0005(8) 0.0012(7) -0.0005(7)
O2 0.0189(9) 0.0282(11) 0.0181(9) 0.0032(8) 0.0008(7) 0.0018(8)
O3 0.0193(9) 0.0245(10) 0.0180(9) 0.0026(8) -0.0002(7) 0.0016(8)
O4 0.0208(9) 0.0173(9) 0.0279(10) -0.0019(8) -0.0031(7) 0.0028(8)
O5 0.0213(9) 0.0248(10) 0.0192(9) -0.0056(8) -0.0025(7) 0.0008(8)
O6 0.0185(9) 0.0299(10) 0.0245(9) 0.0035(8) 0.0028(7) -0.0024(8)
O7 0.0206(9) 0.0221(10) 0.0171(9) 0.0009(7) 0.0017(7) 0.0059(8)
N1 0.0176(11) 0.0208(12) 0.0248(11) 0.0036(10) 0.0039(9) 0.0029(9)
N2 0.0192(11) 0.0181(12) 0.0311(12) -0.0001(10) 0.0014(9) 0.0011(9)
C1 0.0205(14) 0.0175(13) 0.0195(13) -0.0027(11) 0.0001(10) 0.0001(11)
C2 0.0202(13) 0.0173(13) 0.0179(12) -0.0003(11) -0.0016(10) 0.0015(10)
C3 0.0167(13) 0.0197(14) 0.0178(12) -0.0003(11) 0.0016(10) -0.0011(10)
C4 0.0183(12) 0.0141(12) 0.0193(12) -0.0016(10) -0.0022(10) 0.0006(10)
C5 0.0230(13) 0.0224(14) 0.0177(12) 0.0016(11) 0.0008(10) -0.0004(11)
C6 0.0207(13) 0.0246(14) 0.0207(13) 0.0018(12) 0.0027(10) -0.0013(11)
C7 0.0179(13) 0.0211(14) 0.0210(13) -0.0014(11) -0.0020(10) 0.0003(10)
C8 0.0279(18) 0.0307(19) 0.0231(17) 0.0006(11) 0.0035(14) 0.0065(11)
C9 0.0299(15) 0.0291(16) 0.0281(15) -0.0061(13) -0.0022(12) 0.0069(12)
C10 0.0203(14) 0.0257(15) 0.0436(17) -0.0074(14) 0.0015(12) -0.0023(12)
C11 0.0231(15) 0.0237(16) 0.0516(19) 0.0048(14) 0.0032(13) -0.0024(12)
C12 0.0183(14) 0.0272(16) 0.0380(16) 0.0096(13) 0.0036(12) 0.0007(11)

loop_
_atom_type_symbol
_atom_type_description
_atom_type_scat_dispersion_real
_atom_type_scat_dispersion_imag
_atom_type_scat_source
C C 0.0033 0.0016 'International Tables Vol C Tables 4.2.6.8 and 6.1.1.4'
H H 0.0000 0.0000 'International Tables Vol C Tables 4.2.6.8 and 6.1.1.4'
N N 0.0061 0.0033 'International Tables Vol C Tables 4.2.6.8 and 6.1.1.4'
O O 0.0106 0.0060 'International Tables Vol C Tables 4.2.6.8 and 6.1.1.4'
Ni Ni 0.3393 1.1124 'International Tables Vol C Tables 4.2.6.8 and 6.1.1.4'
U U -9.6767 9.6646 'International Tables Vol C Tables 4.2.6.8 and 6.1.1.4'
S S 0.1246 0.1234 'International Tables Vol C Tables 4.2.6.8 and 6.1.1.4'

loop_
_geom_angle_atom_site_label_1
_geom_angle_atom_site_label_2
_geom_angle_atom_site_label_3
_geom_angle
_geom_angle_site_symmetry_1
_geom_angle_site_symmetry_3
O1 U1 O1 180 3_675 .
O1 U1 O2 86.11(7) 3_675 3_675
O1 U1 O2 93.89(7) . 3_675
O1 U1 O2 93.89(7) 3_675 .
O1 U1 O2 86.11(7) . .
O2 U1 O2 180.0 3_675 .
O1 U1 O7 94.18(7) 3_675 .
O1 U1 O7 85.82(7) . .
O2 U1 O7 63.22(6) 3_675 .
O2 U1 O7 116.78(6) . .
O1 U1 O7 85.82(7) 3_675 3_675
O1 U1 O7 94.18(7) . 3_675
O2 U1 O7 116.78(6) 3_675 3_675
O2 U1 O7 63.22(6) . 3_675
O7 U1 O7 180.0 . 3_675
O1 U1 O3 84.77(7) 3_675 .
O1 U1 O3 95.23(7) . .
O2 U1 O3 127.19(6) 3_675 .
O2 U1 O3 52.81(6) . .
O7 U1 O3 65.76(6) . .
O7 U1 O3 114.24(6) 3_675 .
O1 U1 O3 95.23(7) 3_675 3_675
O1 U1 O3 84.77(7) . 3_675
O2 U1 O3 52.81(6) 3_675 3_675
O2 U1 O3 127.19(6) . 3_675
O7 U1 O3 114.24(6) . 3_675
O7 U1 O3 65.76(6) 3_675 3_675
O3 U1 O3 180.0 . 3_675
N2 Ni1 N2 180.0 . 3_766
N2 Ni1 N1 93.97(9) . 3_766
N2 Ni1 N1 86.03(9) 3_766 3_766
N2 Ni1 N1 86.03(9) . .
N2 Ni1 N1 93.97(9) 3_766 .
N1 Ni1 N1 180.0 3_766 .
O6 S1 O4 113.31(11) . .
O6 S1 O5 112.84(11) . .
O4 S1 O5 111.04(11) . .
O6 S1 C4 108.02(11) . .
O4 S1 C4 106.24(11) . .
O5 S1 C4 104.76(11) . .
C1 O2 U1 95.34(14) . .
C1 O3 U1 91.47(15) . .
U1 O7 H7A 114.7 . .
U1 O7 H7B 121.2 . .
H7A O7 H7B 101.8 . .
C12 N1 C8 109.6(2) 3_766 .
C12 N1 Ni1 119.50(17) 3_766 .
C8 N1 Ni1 109.52(17) . .
C12 N1 H1 105.6 3_766 .
C8 N1 H1 111.9 . .
Ni1 N1 H1 100.3 . .
C10 N2 C9 110.2(2) . .
C10 N2 Ni1 120.27(17) . .
C9 N2 Ni1 109.15(17) . .
C10 N2 H2 106.4 . .
C9 N2 H2 99.8 . .
Ni1 N2 H2 109.0 . .
O2 C1 O3 119.8(2) . .
O2 C1 C2 118.9(2) . .
O3 C1 C2 121.3(2) . .
C7 C2 C3 119.9(2) . .
C7 C2 C1 121.8(2) . .
C3 C2 C1 118.3(2) . .
C4 C3 C2 119.3(2) . .
C4 C3 H3 120.3 . .
C2 C3 H3 120.3 . .
C3 C4 C5 120.9(2) . .
C3 C4 S1 119.60(19) . .
C5 C4 S1 119.49(18) . .
C6 C5 C4 119.9(2) . .
C6 C5 H5 120.1 . .
C4 C5 H5 120.1 . .
C5 C6 C7 119.8(2) . .
C5 C6 H6 120.1 . .
C7 C6 H6 120.1 . .
C2 C7 C6 120.2(2) . .
C2 C7 H7 119.9 . .
C6 C7 H7 119.9 . .
N1 C8 C9 106.0(3) . .
N1 C8 H8A 110.5 . .
C9 C8 H8A 110.5 . .
N1 C8 H8B 110.5 . .
C9 C8 H8B 110.5 . .
H8A C8 H8B 108.7 . .
N2 C9 C8 106.8(2) . .
N2 C9 H9A 110.4 . .
C8 C9 H9A 110.4 . .
N2 C9 H9B 110.4 . .
C8 C9 H9B 110.4 . .
H9A C9 H9B 108.6 . .
N2 C10 C11 111.6(2) . .
N2 C10 H10A 109.3 . .
C11 C10 H10A 109.3 . .
N2 C10 H10B 109.3 . .
C11 C10 H10B 109.3 . .
H10A C10 H10B 108.0 . .
C10 C11 C12 113.0(2) . .
C10 C11 H11A 109.0 . .
C12 C11 H11A 109.0 . .
C10 C11 H11B 109.0 . .
C12 C11 H11B 109.0 . .
H11A C11 H11B 107.8 . .
N1 C12 C11 112.1(2) 3_766 .
N1 C12 H12A 109.2 3_766 .
C11 C12 H12A 109.2 . .
N1 C12 H12B 109.2 3_766 .
C11 C12 H12B 109.2 . .
H12A C12 H12B 107.9 . .

loop_
_geom_bond_atom_site_label_1
_geom_bond_atom_site_label_2
_geom_bond_distance
_geom_bond_site_symmetry_2
U1 O1 1.7691(17) 3_675
U1 O1 1.7691(17) .
U1 O2 2.4251(16) 3_675
U1 O2 2.4251(16) .
U1 O7 2.4863(17) .
U1 O7 2.4863(17) 3_675
U1 O3 2.5075(18) .
U1 O3 2.5076(18) 3_675
Ni1 N2 1.935(2) .
Ni1 N2 1.935(2) 3_766
Ni1 N1 1.935(2) 3_766
Ni1 N1 1.935(2) .
S1 O6 1.4495(18) .
S1 O4 1.4645(19) .
S1 O5 1.4656(17) .
S1 C4 1.777(2) .
O2 C1 1.268(3) .
O3 C1 1.269(3) .
O7 H7A 0.8642 .
O7 H7B 0.8118 .
N1 C12 1.481(3) 3_766
N1 C8 1.483(4) .
N1 H1 0.9900 .
N2 C10 1.482(3) .
N2 C9 1.487(3) .
N2 H2 0.9700 .
C1 C2 1.487(4) .
C2 C7 1.388(4) .
C2 C3 1.403(4) .
C3 C4 1.382(3) .
C3 H3 0.9500 .
C4 C5 1.391(3) .
C5 C6 1.383(4) .
C5 H5 0.9500 .
C6 C7 1.398(4) .
C6 H6 0.9500 .
C7 H7 0.9500 .
C8 C9 1.499(4) .
C8 H8A 0.9900 .
C8 H8B 0.9900 .
C9 H9A 0.9900 .
C9 H9B 0.9900 .
C10 C11 1.505(4) .
C10 H10A 0.9900 .
C10 H10B 0.9900 .
C11 C12 1.513(4) .
C11 H11A 0.9900 .
C11 H11B 0.9900 .
C12 N1 1.481(3) 3_766
C12 H12A 0.9900 .
C12 H12B 0.9900 .

loop_
_geom_hbond_atom_site_label_D
_geom_hbond_atom_site_label_H
_geom_hbond_atom_site_label_A
_geom_hbond_distance_DH
_geom_hbond_distance_HA
_geom_hbond_distance_DA
_geom_hbond_angle_DHA
_geom_hbond_site_symmetry_A
O7 H7A O4 0.86 1.92 2.777(2) 168.4 2_655
O7 H7B O5 0.81 1.95 2.723(2) 157.7 3_676
N1 H1 O5 0.99 1.91 2.889(3) 170.4 2_746
N2 H2 O4 0.97 1.91 2.860(3) 164.1 .
C8 H8A O6 0.99 2.57 3.327(4) 133.0 2_746
C10 H10A O1 0.99 2.60 3.377(3) 135.5 2_745
